data_7062696
loop_
_publ_author_name
'Li, Tianrui'
'Zhang, Hao'
'Miao, Jinling'
'Xu, Chunyue'
'Nie, Yong'
'Liu, Guangning'
'Sun, Guoxin'
'Jiang, Xuchuan'

_publ_section_title
;
 Facile synthesis, aggregation-induced emission, mechano- and
 thermochromism of o-carborane--tetraphenylethene dyads with a short
 CH(OH) linker
;
_journal_issue 39
_journal_name_full 'New Journal of Chemistry'
_journal_page_first 18243
_journal_page_last 18250
_journal_paper_doi 10.1039/D3NJ03431C
_journal_volume 47
_journal_year 2023
_chemical_formula_moiety 'C29 H31 B10 F O'
_chemical_formula_sum 'C29 H31 B10 F O'
_chemical_formula_weight 522.64
_space_group_crystal_system triclinic
_space_group_IT_number 2
_space_group_name_Hall '-P 1'
_space_group_name_H-M_alt 'P -1'
_atom_sites_solution_hydrogens mixed
_atom_sites_solution_primary dual
_audit_creation_date 2021-09-30
_audit_creation_method
;
Olex2 1.2
(compiled 2018.05.29 svn.r3508 for OlexSys, GUI svn.r5506)
;
_audit_update_record
;
2022-11-02 deposited with the CCDC.	2023-09-04 downloaded from the CCDC.
;
_cell_angle_alpha 77.753(4)
_cell_angle_beta 88.625(5)
_cell_angle_gamma 70.879(5)
_cell_formula_units_Z 2
_cell_length_a 9.8582(6)
_cell_length_b 11.8389(6)
_cell_length_c 13.8893(8)
_cell_measurement_reflns_used 4070
_cell_measurement_temperature 293(2)
_cell_measurement_theta_max 26.6800
_cell_measurement_theta_min 4.2070
_cell_volume 1494.92(16)
_computing_cell_refinement 'CrysAlisPro 1.171.40.53 (Rigaku OD, 2019)'
_computing_data_collection 'CrysAlisPro 1.171.40.53 (Rigaku OD, 2019)'
_computing_data_reduction 'CrysAlisPro 1.171.40.53 (Rigaku OD, 2019)'
_computing_molecular_graphics 'Olex2 (Dolomanov et al., 2009)'
_computing_publication_material 'Olex2 (Dolomanov et al., 2009)'
_computing_structure_refinement 'ShelXL (Sheldrick, 2015)'
_computing_structure_solution 'ShelXT (Sheldrick, 2015)'
_diffrn_ambient_temperature 293(2)
_diffrn_detector 'CCD plate'
_diffrn_detector_area_resol_mean 16.0355
_diffrn_detector_type Eos
_diffrn_measured_fraction_theta_full 0.998
_diffrn_measured_fraction_theta_max 0.998
_diffrn_measurement_details
;
List of Runs (angles in degrees, time in seconds):

  # Type    Start    End  Width  t~exp~   \w     \q     \k     \f   Frames
#--------------------------------------------------------------------------
  1  \w    -51.00  43.00   1.00    7.66    --   16.33 -77.00 -30.00   94
  2  \w    -10.00  84.00   1.00    7.66    --   16.33  77.00  90.00   94
  3  \w    -51.00  33.00   1.00    7.66    --   16.33 -57.00-150.00   84
  4  \w    -25.00  55.00   1.00    7.66    --   16.33 -99.00 -90.00   80
  5  \w    -25.00  22.00   1.00    7.66    --  -16.64 -99.00 120.00   47
  6  \w    -10.00  84.00   1.00    7.66    --   16.33  77.00 -60.00   94
  7  \w      0.00  51.00   1.00    7.66    --   16.33  57.00-120.00   51
  8  \w     32.00  89.00   1.00    7.66    --   16.33-178.00-180.00   57
;
_diffrn_measurement_device 'four-circle diffractometer'
_diffrn_measurement_device_type 'Xcalibur, Eos, Gemini'
_diffrn_measurement_method '\w scans'
_diffrn_orient_matrix_type 'CrysAlisPro convention (1999,Acta A55,543-557)'
_diffrn_orient_matrix_UB_11 0.0510254000
_diffrn_orient_matrix_UB_12 -0.0594665000
_diffrn_orient_matrix_UB_13 0.0046460000
_diffrn_orient_matrix_UB_21 0.0119599000
_diffrn_orient_matrix_UB_22 -0.0030546000
_diffrn_orient_matrix_UB_23 0.0507838000
_diffrn_orient_matrix_UB_31 -0.0553771000
_diffrn_orient_matrix_UB_32 -0.0259360000
_diffrn_orient_matrix_UB_33 0.0116997000
_diffrn_radiation_monochromator graphite
_diffrn_radiation_probe x-ray
_diffrn_radiation_type MoK\a
_diffrn_radiation_wavelength 0.71073
_diffrn_reflns_av_R_equivalents 0.0287
_diffrn_reflns_av_unetI/netI 0.0311
_diffrn_reflns_Laue_measured_fraction_full 0.998
_diffrn_reflns_Laue_measured_fraction_max 0.998
_diffrn_reflns_limit_h_max 11
_diffrn_reflns_limit_h_min -11
_diffrn_reflns_limit_k_max 14
_diffrn_reflns_limit_k_min -14
_diffrn_reflns_limit_l_max 16
_diffrn_reflns_limit_l_min -16
_diffrn_reflns_number 16950
_diffrn_reflns_point_group_measured_fraction_full 0.998
_diffrn_reflns_point_group_measured_fraction_max 0.998
_diffrn_reflns_theta_full 25.242
_diffrn_reflns_theta_max 25.350
_diffrn_reflns_theta_min 3.005
_diffrn_source 'fine-focus sealed X-ray tube'
_diffrn_source_type 'Enhance (Mo) X-ray Source'
_exptl_absorpt_coefficient_mu 0.067
_exptl_absorpt_correction_T_max 1.00000
_exptl_absorpt_correction_T_min 0.91909
_exptl_absorpt_correction_type multi-scan
_exptl_absorpt_process_details
;
CrysAlisPro 1.171.40.53 (Rigaku Oxford Diffraction, 2019)
Empirical absorption correction using spherical harmonics,
 implemented in SCALE3 ABSPACK scaling algorithm.
;
_exptl_crystal_colour 'clear light colourless'
_exptl_crystal_colour_lustre clear
_exptl_crystal_colour_modifier light
_exptl_crystal_colour_primary colourless
_exptl_crystal_density_diffrn 1.161
_exptl_crystal_description block
_exptl_crystal_F_000 544
_exptl_crystal_size_max 0.4
_exptl_crystal_size_mid 0.4
_exptl_crystal_size_min 0.3
_refine_diff_density_max 0.764
_refine_diff_density_min -0.246
_refine_diff_density_rms 0.042
_refine_ls_extinction_method none
_refine_ls_goodness_of_fit_ref 1.046
_refine_ls_hydrogen_treatment constr
_refine_ls_matrix_type full
_refine_ls_number_parameters 370
_refine_ls_number_reflns 5470
_refine_ls_number_restraints 0
_refine_ls_restrained_S_all 1.046
_refine_ls_R_factor_all 0.0917
_refine_ls_R_factor_gt 0.0657
_refine_ls_shift/su_max 0.000
_refine_ls_shift/su_mean 0.000
_refine_ls_structure_factor_coef Fsqd
_refine_ls_weighting_details 'w=1/[\s^2^(Fo^2^)+(0.0966P)^2^+0.6569P] where P=(Fo^2^+2Fc^2^)/3'
_refine_ls_weighting_scheme calc
_refine_ls_wR_factor_gt 0.1809
_refine_ls_wR_factor_ref 0.2020
_reflns_Friedel_coverage 0.000
_reflns_number_gt 3870
_reflns_number_total 5470
_reflns_threshold_expression 'I > 2\s(I)'
_cod_data_source_file d3nj03431c2.cif
_cod_data_source_block 20210930_ny_ltr40
_cod_depositor_comments 'Adding full bibliography for 7062695--7062696.cif.'
_cod_original_cell_volume 1494.92(15)
_cod_database_code 7062696
_shelx_shelxl_version_number 2014/7
_chemical_oxdiff_formula 'C H O F B'
_shelx_space_group_comment
;
The symmetry employed for this shelxl refinement is uniquely defined
by the following loop, which should always be used as a source of
symmetry information in preference to the above space-group names.
They are only intended as comments.
;
_shelx_estimated_absorpt_t_max 0.980
_shelx_estimated_absorpt_t_min 0.974
_reflns_odcompleteness_completeness 99.74
_reflns_odcompleteness_iscentric 1
_reflns_odcompleteness_theta 26.32
_olex2_refinement_description
;
1. Fixed Uiso
 At 1.2 times of:
  All B(H) groups, All C(H) groups
 At 1.5 times of:
  All O(H) groups
2.a Riding coordinates:
 O1(H1)
2.b Ternary CH refined with riding coordinates:
 C20(H20)
2.c Aromatic/amide H refined with riding coordinates:
 C1(H1A), C2(H2), C3(H3), C4(H4), C5(H5), C9(H9), C10(H10), C11(H11), C12(H12),
  C13(H13), C15(H15), C16(H16), C19(H19), C24(H24), C25(H25), C26(H26),
 C27(H27), C28(H28)
2.d Boron cage BH refined with riding coordinates:
 C22(H22), B1(H1B), B2(H2A), B3(H3A), B4(H4A), B5(H5A), B6(H6), B7(H7), B8(H8),
  B9(H9A), B10(H10A)
;
_olex2_submission_special_instructions 'No special instructions were received'
_oxdiff_exptl_absorpt_empirical_details
;
Empirical correction (ABSPACK) includes:
- Absorption correction using spherical harmonics
- Frame scaling
;
_oxdiff_exptl_absorpt_empirical_full_max 1.139
_oxdiff_exptl_absorpt_empirical_full_min 0.872

loop_
_space_group_symop_operation_xyz
'x, y, z'
'-x, -y, -z'

loop_
_atom_site_label
_atom_site_type_symbol
_atom_site_fract_x
_atom_site_fract_y
_atom_site_fract_z
_atom_site_U_iso_or_equiv
_atom_site_adp_type
_atom_site_occupancy
_atom_site_site_symmetry_order
_atom_site_calc_flag
_atom_site_refinement_flags_posn
_atom_site_refinement_flags_adp
_atom_site_refinement_flags_occupancy
_atom_site_disorder_assembly
_atom_site_disorder_group
F1 F 0.6952(2) 0.95996(15) 0.39787(14) 0.0858(6) Uani 1 1 d . . . . .
O1 O 1.0534(2) 0.6834(2) 0.36002(15) 0.0845(7) Uani 1 1 d . . . . .
H1 H 1.1253 0.7069 0.3209 0.127 Uiso 1 1 d R . . . .
C1 C 0.1237(3) 0.6816(2) 0.61744(19) 0.0518(6) Uani 1 1 d . . . . .
H1A H 0.1232 0.6626 0.5558 0.062 Uiso 1 1 calc R . . . .
C2 C 0.0159(3) 0.6709(3) 0.6802(2) 0.0622(7) Uani 1 1 d . . . . .
H2 H -0.0564 0.6447 0.6609 0.075 Uiso 1 1 calc R . . . .
C3 C 0.0154(3) 0.6990(3) 0.7709(2) 0.0693(8) Uani 1 1 d . . . . .
H3 H -0.0557 0.6898 0.8141 0.083 Uiso 1 1 calc R . . . .
C4 C 0.1202(3) 0.7410(3) 0.7982(2) 0.0672(8) Uani 1 1 d . . . . .
H4 H 0.1182 0.7619 0.8592 0.081 Uiso 1 1 calc R . . . .
C5 C 0.2283(3) 0.7522(3) 0.73560(18) 0.0565(7) Uani 1 1 d . . . . .
H5 H 0.2981 0.7814 0.7544 0.068 Uiso 1 1 calc R . . . .
C6 C 0.3503(2) 0.7284(2) 0.57662(16) 0.0434(5) Uani 1 1 d . . . . .
C7 C 0.4910(2) 0.6815(2) 0.60694(17) 0.0436(5) Uani 1 1 d . . . . .
C008 C 0.2330(2) 0.7200(2) 0.64473(17) 0.0446(6) Uani 1 1 d . . . . .
C8 C 0.5441(2) 0.6068(2) 0.70749(17) 0.0471(6) Uani 1 1 d . . . . .
C9 C 0.5013(3) 0.5078(3) 0.7499(2) 0.0606(7) Uani 1 1 d . . . . .
H9 H 0.4406 0.4843 0.7141 0.073 Uiso 1 1 calc R . . . .
C10 C 0.5486(3) 0.4435(3) 0.8455(3) 0.0778(9) Uani 1 1 d . . . . .
H10 H 0.5182 0.3778 0.8735 0.093 Uiso 1 1 calc R . . . .
C11 C 0.6390(4) 0.4752(4) 0.8989(2) 0.0846(10) Uani 1 1 d . . . . .
H11 H 0.6692 0.4323 0.9632 0.102 Uiso 1 1 calc R . . . .
C12 C 0.6850(4) 0.5713(4) 0.8569(2) 0.0843(10) Uani 1 1 d . . . . .
H12 H 0.7477 0.5930 0.8925 0.101 Uiso 1 1 calc R . . . .
C13 C 0.6386(3) 0.6358(3) 0.7621(2) 0.0655(8) Uani 1 1 d . . . . .
H13 H 0.6714 0.7002 0.7343 0.079 Uiso 1 1 calc R . . . .
C14 C 0.6055(2) 0.7055(2) 0.54074(17) 0.0428(5) Uani 1 1 d . . . . .
C15 C 0.7189(2) 0.6101(2) 0.51923(17) 0.0487(6) Uani 1 1 d . . . . .
H15 H 0.7274 0.5297 0.5491 0.058 Uiso 1 1 calc R . . . .
C16 C 0.8196(2) 0.6328(2) 0.45392(17) 0.0503(6) Uani 1 1 d . . . . .
H16 H 0.8933 0.5673 0.4390 0.060 Uiso 1 1 calc R . . . .
C17 C 0.8130(2) 0.7512(2) 0.41019(17) 0.0467(6) Uani 1 1 d . . . . .
C18 C 0.7028(3) 0.8437(2) 0.43706(19) 0.0516(6) Uani 1 1 d . . . . .
C19 C 0.5997(3) 0.8235(2) 0.50039(19) 0.0519(6) Uani 1 1 d . . . . .
H19 H 0.5266 0.8891 0.5157 0.062 Uiso 1 1 calc R . . . .
C20 C 0.9182(3) 0.7789(3) 0.33567(18) 0.0535(6) Uani 1 1 d . . . . .
H20 H 0.9298 0.8567 0.3404 0.064 Uiso 1 1 calc R . . . .
C21 C 0.8687(2) 0.7880(2) 0.22804(17) 0.0467(6) Uani 1 1 d . . . . .
C22 C 0.9147(3) 0.6639(3) 0.1808(2) 0.0697(8) Uani 1 1 d . . . . .
H22 H 0.9765 0.5736 0.2255 0.084 Uiso 1 1 calc R . . . .
C23 C 0.3015(2) 0.7952(2) 0.47343(17) 0.0469(6) Uani 1 1 d . . . . .
C24 C 0.1938(3) 0.9088(3) 0.4564(2) 0.0605(7) Uani 1 1 d . . . . .
H24 H 0.1498 0.9398 0.5096 0.073 Uiso 1 1 calc R . . . .
C25 C 0.1512(4) 0.9764(3) 0.3617(3) 0.0797(9) Uani 1 1 d . . . . .
H25 H 0.0803 1.0529 0.3515 0.096 Uiso 1 1 calc R . . . .
C26 C 0.2137(4) 0.9304(4) 0.2826(2) 0.0870(11) Uani 1 1 d . . . . .
H26 H 0.1859 0.9763 0.2188 0.104 Uiso 1 1 calc R . . . .
C27 C 0.3162(4) 0.8179(4) 0.2974(2) 0.0778(10) Uani 1 1 d . . . . .
H27 H 0.3572 0.7867 0.2435 0.093 Uiso 1 1 calc R . . . .
C28 C 0.3600(3) 0.7489(3) 0.39237(19) 0.0589(7) Uani 1 1 d . . . . .
H28 H 0.4289 0.6714 0.4016 0.071 Uiso 1 1 calc R . . . .
B1 B 0.9965(3) 0.7717(3) 0.1441(2) 0.0598(8) Uani 1 1 d . . . . .
H1B H 1.1102 0.7554 0.1625 0.072 Uiso 1 1 calc R . . . .
B2 B 0.9121(5) 0.8616(4) 0.0309(3) 0.0864(13) Uani 1 1 d . . . . .
H2A H 0.9684 0.9062 -0.0262 0.104 Uiso 1 1 calc R . . . .
B3 B 0.7822(5) 0.8025(4) 0.0006(3) 0.0816(11) Uani 1 1 d . . . . .
H3A H 0.7536 0.8093 -0.0770 0.098 Uiso 1 1 calc R . . . .
B4 B 0.9464(4) 0.7022(4) 0.0574(3) 0.0709(9) Uani 1 1 d . . . . .
H4A H 1.0261 0.6407 0.0185 0.085 Uiso 1 1 calc R . . . .
B5 B 0.7865(4) 0.6753(4) 0.0951(2) 0.0763(11) Uani 1 1 d . . . . .
H5A H 0.7615 0.5965 0.0801 0.092 Uiso 1 1 calc R . . . .
B6 B 0.7410(4) 0.7271(4) 0.2037(2) 0.0719(10) Uani 1 1 d . . . . .
H6 H 0.6860 0.6822 0.2616 0.086 Uiso 1 1 calc R . . . .
B7 B 0.6542(4) 0.8132(5) 0.0929(3) 0.0939(14) Uani 1 1 d . . . . .
H7 H 0.5410 0.8258 0.0762 0.113 Uiso 1 1 calc R . . . .
B8 B 0.7060(4) 0.8830(4) 0.1795(3) 0.0862(13) Uani 1 1 d . . . . .
H8 H 0.6271 0.9420 0.2206 0.103 Uiso 1 1 calc R . . . .
B9 B 0.7291(6) 0.9308(4) 0.0532(3) 0.1056(17) Uani 1 1 d . . . . .
H9A H 0.6640 1.0216 0.0110 0.127 Uiso 1 1 calc R . . . .
B10 B 0.8671(5) 0.9117(3) 0.1410(2) 0.0763(11) Uani 1 1 d . . . . .
H10A H 0.8945 0.9893 0.1564 0.092 Uiso 1 1 calc R . . . .

loop_
_atom_site_aniso_label
_atom_site_aniso_U_11
_atom_site_aniso_U_22
_atom_site_aniso_U_33
_atom_site_aniso_U_23
_atom_site_aniso_U_13
_atom_site_aniso_U_12
F1 0.1133(15) 0.0625(11) 0.0995(14) -0.0277(10) 0.0381(11) -0.0488(10)
O1 0.0452(11) 0.135(2) 0.0605(12) 0.0017(13) 0.0013(9) -0.0268(12)
C1 0.0490(14) 0.0581(16) 0.0510(14) -0.0135(12) 0.0063(11) -0.0205(12)
C2 0.0524(15) 0.0696(18) 0.0681(18) -0.0113(14) 0.0140(13) -0.0277(14)
C3 0.0581(17) 0.077(2) 0.0661(19) -0.0038(16) 0.0230(14) -0.0217(15)
C4 0.0705(18) 0.079(2) 0.0456(15) -0.0186(14) 0.0177(13) -0.0143(16)
C5 0.0526(14) 0.0715(18) 0.0491(14) -0.0225(13) 0.0101(12) -0.0199(13)
C6 0.0442(13) 0.0497(14) 0.0414(12) -0.0181(10) 0.0101(10) -0.0179(11)
C7 0.0445(13) 0.0469(13) 0.0446(13) -0.0160(11) 0.0106(10) -0.0187(11)
C008 0.0410(12) 0.0493(14) 0.0426(13) -0.0129(11) 0.0075(10) -0.0121(10)
C8 0.0388(12) 0.0559(15) 0.0474(13) -0.0124(11) 0.0108(10) -0.0166(11)
C9 0.0542(15) 0.0611(17) 0.0661(17) -0.0074(14) 0.0071(13) -0.0230(13)
C10 0.0688(19) 0.073(2) 0.079(2) 0.0121(17) 0.0137(16) -0.0249(16)
C11 0.0667(19) 0.115(3) 0.0574(18) 0.0090(18) 0.0019(15) -0.0273(19)
C12 0.082(2) 0.122(3) 0.0565(18) -0.0065(19) -0.0061(16) -0.052(2)
C13 0.0652(17) 0.086(2) 0.0538(16) -0.0071(15) 0.0030(13) -0.0409(16)
C14 0.0407(12) 0.0485(14) 0.0418(12) -0.0115(10) 0.0045(9) -0.0174(10)
C15 0.0443(13) 0.0490(14) 0.0486(14) -0.0038(11) 0.0074(11) -0.0143(11)
C16 0.0410(13) 0.0590(16) 0.0450(13) -0.0092(12) 0.0048(10) -0.0104(11)
C17 0.0435(13) 0.0643(16) 0.0393(12) -0.0138(12) 0.0041(10) -0.0258(12)
C18 0.0644(16) 0.0494(15) 0.0530(14) -0.0164(12) 0.0123(12) -0.0321(13)
C19 0.0545(14) 0.0486(15) 0.0594(15) -0.0229(12) 0.0168(12) -0.0201(12)
C20 0.0445(13) 0.0774(18) 0.0447(13) -0.0105(12) 0.0042(10) -0.0301(13)
C21 0.0412(12) 0.0561(15) 0.0427(13) -0.0051(11) 0.0055(10) -0.0196(11)
C22 0.082(2) 0.0639(18) 0.0641(18) -0.0120(14) -0.0061(15) -0.0260(16)
C23 0.0429(12) 0.0603(16) 0.0436(13) -0.0154(11) 0.0075(10) -0.0227(12)
C24 0.0605(16) 0.0639(18) 0.0558(16) -0.0133(13) 0.0030(13) -0.0185(14)
C25 0.081(2) 0.073(2) 0.073(2) -0.0003(17) -0.0079(17) -0.0189(17)
C26 0.091(2) 0.114(3) 0.0518(19) 0.0123(19) -0.0099(17) -0.046(2)
C27 0.075(2) 0.130(3) 0.0428(16) -0.0262(18) 0.0115(14) -0.049(2)
C28 0.0543(15) 0.0815(19) 0.0488(15) -0.0250(14) 0.0102(12) -0.0265(14)
B1 0.0532(17) 0.084(2) 0.0504(17) -0.0199(16) 0.0137(13) -0.0303(16)
B2 0.133(4) 0.098(3) 0.0462(19) -0.0050(19) 0.019(2) -0.071(3)
B3 0.102(3) 0.095(3) 0.0444(18) -0.0048(18) -0.0067(18) -0.033(2)
B4 0.076(2) 0.086(3) 0.0567(19) -0.0272(18) 0.0107(16) -0.0286(19)
B5 0.093(3) 0.101(3) 0.0517(19) -0.0126(19) -0.0044(18) -0.056(2)
B6 0.0618(19) 0.119(3) 0.0478(18) -0.0116(18) -0.0003(14) -0.051(2)
B7 0.065(2) 0.143(4) 0.063(2) -0.013(2) -0.0166(18) -0.025(2)
B8 0.059(2) 0.106(3) 0.068(2) -0.027(2) -0.0097(17) 0.013(2)
B9 0.140(4) 0.074(3) 0.064(2) 0.002(2) -0.027(3) 0.006(3)
B10 0.126(3) 0.054(2) 0.0520(19) -0.0021(15) 0.004(2) -0.040(2)

loop_
_atom_type_symbol
_atom_type_description
_atom_type_scat_dispersion_real
_atom_type_scat_dispersion_imag
_atom_type_scat_source
C C 0.0033 0.0016 'International Tables Vol C Tables 4.2.6.8 and 6.1.1.4'
H H 0.0000 0.0000 'International Tables Vol C Tables 4.2.6.8 and 6.1.1.4'
B B 0.0013 0.0007 'International Tables Vol C Tables 4.2.6.8 and 6.1.1.4'
F F 0.0171 0.0103 'International Tables Vol C Tables 4.2.6.8 and 6.1.1.4'
O O 0.0106 0.0060 'International Tables Vol C Tables 4.2.6.8 and 6.1.1.4'

loop_
_geom_angle_atom_site_label_1
_geom_angle_atom_site_label_2
_geom_angle_atom_site_label_3
_geom_angle
_geom_angle_site_symmetry_1
_geom_angle_site_symmetry_3
_geom_angle_publ_flag
C20 O1 H1 108.9 . . ?
C2 C1 H1A 119.4 . . ?
C2 C1 C008 121.1(2) . . ?
C008 C1 H1A 119.4 . . ?
C1 C2 H2 120.1 . . ?
C3 C2 C1 119.9(3) . . ?
C3 C2 H2 120.1 . . ?
C2 C3 H3 120.0 . . ?
C2 C3 C4 120.0(3) . . ?
C4 C3 H3 120.0 . . ?
C3 C4 H4 119.8 . . ?
C3 C4 C5 120.4(3) . . ?
C5 C4 H4 119.8 . . ?
C4 C5 H5 119.9 . . ?
C4 C5 C008 120.3(3) . . ?
C008 C5 H5 119.9 . . ?
C7 C6 C008 122.5(2) . . ?
C7 C6 C23 122.3(2) . . ?
C23 C6 C008 115.19(19) . . ?
C6 C7 C8 123.6(2) . . ?
C6 C7 C14 121.4(2) . . ?
C8 C7 C14 114.90(19) . . ?
C1 C008 C5 118.3(2) . . ?
C1 C008 C6 120.2(2) . . ?
C5 C008 C6 121.5(2) . . ?
C9 C8 C7 122.1(2) . . ?
C13 C8 C7 120.1(2) . . ?
C13 C8 C9 117.8(2) . . ?
C8 C9 H9 119.8 . . ?
C8 C9 C10 120.3(3) . . ?
C10 C9 H9 119.8 . . ?
C9 C10 H10 119.5 . . ?
C11 C10 C9 121.0(3) . . ?
C11 C10 H10 119.5 . . ?
C10 C11 H11 120.3 . . ?
C10 C11 C12 119.3(3) . . ?
C12 C11 H11 120.3 . . ?
C11 C12 H12 119.9 . . ?
C11 C12 C13 120.2(3) . . ?
C13 C12 H12 119.9 . . ?
C8 C13 H13 119.3 . . ?
C12 C13 C8 121.3(3) . . ?
C12 C13 H13 119.3 . . ?
C15 C14 C7 121.1(2) . . ?
C19 C14 C7 120.3(2) . . ?
C19 C14 C15 118.7(2) . . ?
C14 C15 H15 119.6 . . ?
C16 C15 C14 120.7(2) . . ?
C16 C15 H15 119.6 . . ?
C15 C16 H16 119.3 . . ?
C15 C16 C17 121.4(2) . . ?
C17 C16 H16 119.3 . . ?
C16 C17 C20 122.6(2) . . ?
C18 C17 C16 116.2(2) . . ?
C18 C17 C20 121.2(2) . . ?
F1 C18 C17 117.9(2) . . ?
F1 C18 C19 118.7(2) . . ?
C17 C18 C19 123.4(2) . . ?
C14 C19 C18 119.4(2) . . ?
C14 C19 H19 120.3 . . ?
C18 C19 H19 120.3 . . ?
O1 C20 C17 108.0(2) . . ?
O1 C20 H20 108.9 . . ?
O1 C20 C21 109.3(2) . . ?
C17 C20 H20 108.9 . . ?
C17 C20 C21 112.73(18) . . ?
C21 C20 H20 108.9 . . ?
C20 C21 C22 120.1(2) . . ?
C20 C21 B1 116.84(19) . . ?
C20 C21 B6 121.3(2) . . ?
C20 C21 B8 121.5(2) . . ?
C20 C21 B10 118.7(2) . . ?
C22 C21 B1 61.36(18) . . ?
C22 C21 B6 59.8(2) . . ?
C22 C21 B8 109.4(2) . . ?
C22 C21 B10 110.5(2) . . ?
B1 C21 B6 111.4(2) . . ?
B8 C21 B1 113.0(2) . . ?
B8 C21 B6 60.8(2) . . ?
B8 C21 B10 63.7(2) . . ?
B10 C21 B1 61.4(2) . . ?
B10 C21 B6 112.6(2) . . ?
C21 C22 H22 121.0 . . ?
C21 C22 B1 60.17(17) . . ?
C21 C22 B4 109.7(2) . . ?
C21 C22 B5 110.6(3) . . ?
C21 C22 B6 61.71(19) . . ?
B1 C22 H22 119.7 . . ?
B1 C22 B4 61.56(19) . . ?
B1 C22 B5 111.7(2) . . ?
B4 C22 H22 120.0 . . ?
B5 C22 H22 119.7 . . ?
B5 C22 B4 61.4(2) . . ?
B6 C22 H22 118.8 . . ?
B6 C22 B1 112.0(3) . . ?
B6 C22 B4 112.0(2) . . ?
B6 C22 B5 61.8(2) . . ?
C24 C23 C6 119.5(2) . . ?
C28 C23 C6 122.5(2) . . ?
C28 C23 C24 118.0(2) . . ?
C23 C24 H24 119.5 . . ?
C25 C24 C23 121.0(3) . . ?
C25 C24 H24 119.5 . . ?
C24 C25 H25 120.0 . . ?
C26 C25 C24 119.9(3) . . ?
C26 C25 H25 120.0 . . ?
C25 C26 H26 120.0 . . ?
C27 C26 C25 120.1(3) . . ?
C27 C26 H26 120.0 . . ?
C26 C27 H27 119.7 . . ?
C26 C27 C28 120.6(3) . . ?
C28 C27 H27 119.7 . . ?
C23 C28 C27 120.3(3) . . ?
C23 C28 H28 119.9 . . ?
C27 C28 H28 119.9 . . ?
C21 B1 C22 58.47(17) . . ?
C21 B1 H1B 123.1 . . ?
C21 B1 B2 106.7(2) . . ?
C21 B1 B4 106.9(2) . . ?
C21 B1 B10 59.27(18) . . ?
C22 B1 H1B 123.1 . . ?
C22 B1 B2 106.7(2) . . ?
C22 B1 B4 59.73(19) . . ?
C22 B1 B10 106.6(2) . . ?
B2 B1 H1B 122.0 . . ?
B2 B1 B4 60.3(2) . . ?
B4 B1 H1B 121.3 . . ?
B10 B1 H1B 121.5 . . ?
B10 B1 B2 60.6(2) . . ?
B10 B1 B4 109.0(3) . . ?
B1 B2 H2A 122.5 . . ?
B1 B2 B4 60.0(2) . . ?
B1 B2 B9 106.7(2) . . ?
B1 B2 B10 58.8(2) . . ?
B3 B2 B1 107.6(3) . . ?
B3 B2 H2A 121.7 . . ?
B3 B2 B4 59.8(2) . . ?
B3 B2 B9 59.5(3) . . ?
B3 B2 B10 108.3(3) . . ?
B4 B2 H2A 122.1 . . ?
B4 B2 B9 107.0(3) . . ?
B9 B2 H2A 122.3 . . ?
B10 B2 H2A 121.7 . . ?
B10 B2 B4 107.4(2) . . ?
B10 B2 B9 60.5(3) . . ?
B2 B3 H3A 120.6 . . ?
B2 B3 B4 60.6(2) . . ?
B2 B3 B5 108.3(3) . . ?
B2 B3 B7 108.8(3) . . ?
B2 B3 B9 61.0(3) . . ?
B4 B3 H3A 121.7 . . ?
B4 B3 B5 59.9(2) . . ?
B4 B3 B7 106.9(3) . . ?
B5 B3 H3A 122.7 . . ?
B5 B3 B7 58.2(2) . . ?
B7 B3 H3A 122.4 . . ?
B9 B3 H3A 121.4 . . ?
B9 B3 B4 108.7(3) . . ?
B9 B3 B5 107.0(3) . . ?
B9 B3 B7 60.3(3) . . ?
C22 B4 B1 58.71(18) . . ?
C22 B4 B2 105.5(2) . . ?
C22 B4 B3 105.7(3) . . ?
C22 B4 H4A 123.9 . . ?
C22 B4 B5 58.86(19) . . ?
B1 B4 B2 59.7(2) . . ?
B1 B4 H4A 122.2 . . ?
B2 B4 H4A 122.3 . . ?
B3 B4 B1 107.1(3) . . ?
B3 B4 B2 59.6(2) . . ?
B3 B4 H4A 122.3 . . ?
B3 B4 B5 60.5(2) . . ?
B5 B4 B1 107.3(2) . . ?
B5 B4 B2 108.0(3) . . ?
B5 B4 H4A 121.5 . . ?
C22 B5 B3 105.7(3) . . ?
C22 B5 B4 59.7(2) . . ?
C22 B5 H5A 124.0 . . ?
C22 B5 B6 58.30(19) . . ?
C22 B5 B7 105.7(3) . . ?
B3 B5 H5A 122.0 . . ?
B4 B5 B3 59.6(2) . . ?
B4 B5 H5A 121.2 . . ?
B6 B5 B3 107.9(3) . . ?
B6 B5 B4 107.8(2) . . ?
B6 B5 H5A 122.2 . . ?
B7 B5 B3 61.1(3) . . ?
B7 B5 B4 109.0(3) . . ?
B7 B5 H5A 121.5 . . ?
B7 B5 B6 59.7(2) . . ?
C21 B6 B5 106.6(2) . . ?
C21 B6 H6 123.4 . . ?
C21 B6 B7 107.0(3) . . ?
C21 B6 B8 58.8(2) . . ?
C22 B6 C21 58.47(17) . . ?
C22 B6 B5 59.9(2) . . ?
C22 B6 H6 123.0 . . ?
C22 B6 B7 106.8(3) . . ?
C22 B6 B8 106.6(3) . . ?
B5 B6 H6 121.7 . . ?
B7 B6 B5 59.5(2) . . ?
B7 B6 H6 121.7 . . ?
B8 B6 B5 109.0(3) . . ?
B8 B6 H6 121.2 . . ?
B8 B6 B7 61.7(3) . . ?
B3 B7 H7 121.8 . . ?
B5 B7 B3 60.7(2) . . ?
B5 B7 B6 60.8(2) . . ?
B5 B7 H7 120.9 . . ?
B5 B7 B8 108.0(3) . . ?
B5 B7 B9 108.1(3) . . ?
B6 B7 B3 108.4(3) . . ?
B6 B7 H7 121.7 . . ?
B6 B7 B8 59.1(2) . . ?
B6 B7 B9 107.2(3) . . ?
B8 B7 B3 107.1(3) . . ?
B8 B7 H7 122.4 . . ?
B9 B7 B3 59.1(3) . . ?
B9 B7 H7 122.3 . . ?
B9 B7 B8 59.8(3) . . ?
C21 B8 B6 60.37(19) . . ?
C21 B8 B7 106.2(3) . . ?
C21 B8 H8 123.5 . . ?
C21 B8 B9 105.7(3) . . ?
C21 B8 B10 58.18(19) . . ?
B6 B8 B7 59.2(2) . . ?
B6 B8 H8 121.6 . . ?
B6 B8 B9 107.6(3) . . ?
B6 B8 B10 107.9(3) . . ?
B7 B8 H8 122.2 . . ?
B7 B8 B10 108.0(3) . . ?
B9 B8 B7 60.1(3) . . ?
B9 B8 H8 122.2 . . ?
B9 B8 B10 60.2(3) . . ?
B10 B8 H8 121.9 . . ?
B2 B9 H9A 122.3 . . ?
B2 B9 B10 59.2(3) . . ?
B3 B9 B2 59.5(3) . . ?
B3 B9 B7 60.6(3) . . ?
B3 B9 B8 108.5(3) . . ?
B3 B9 H9A 121.7 . . ?
B3 B9 B10 107.2(3) . . ?
B7 B9 B2 107.9(3) . . ?
B7 B9 H9A 121.4 . . ?
B7 B9 B10 108.1(3) . . ?
B8 B9 B2 107.8(3) . . ?
B8 B9 B7 60.1(3) . . ?
B8 B9 H9A 121.3 . . ?
B8 B9 B10 60.4(2) . . ?
B10 B9 H9A 122.1 . . ?
C21 B10 B1 59.38(17) . . ?
C21 B10 B2 106.8(3) . . ?
C21 B10 B8 58.16(19) . . ?
C21 B10 B9 105.0(3) . . ?
C21 B10 H10A 123.8 . . ?
B1 B10 B2 60.6(2) . . ?
B1 B10 B8 107.0(3) . . ?
B1 B10 B9 107.8(3) . . ?
B1 B10 H10A 121.6 . . ?
B2 B10 B8 107.8(3) . . ?
B2 B10 B9 60.2(3) . . ?
B2 B10 H10A 121.4 . . ?
B8 B10 H10A 122.5 . . ?
B9 B10 B8 59.4(3) . . ?
B9 B10 H10A 122.6 . . ?

loop_
_geom_bond_atom_site_label_1
_geom_bond_atom_site_label_2
_geom_bond_distance
_geom_bond_site_symmetry_2
_geom_bond_publ_flag
F1 C18 1.346(3) . ?
O1 H1 0.9600 . ?
O1 C20 1.429(3) . ?
C1 H1A 0.9300 . ?
C1 C2 1.379(3) . ?
C1 C008 1.388(3) . ?
C2 H2 0.9300 . ?
C2 C3 1.370(4) . ?
C3 H3 0.9300 . ?
C3 C4 1.376(4) . ?
C4 H4 0.9300 . ?
C4 C5 1.382(4) . ?
C5 H5 0.9300 . ?
C5 C008 1.389(3) . ?
C6 C7 1.355(3) . ?
C6 C008 1.491(3) . ?
C6 C23 1.488(3) . ?
C7 C8 1.488(3) . ?
C7 C14 1.500(3) . ?
C8 C9 1.384(4) . ?
C8 C13 1.384(4) . ?
C9 H9 0.9300 . ?
C9 C10 1.390(4) . ?
C10 H10 0.9300 . ?
C10 C11 1.361(5) . ?
C11 H11 0.9300 . ?
C11 C12 1.372(5) . ?
C12 H12 0.9300 . ?
C12 C13 1.378(4) . ?
C13 H13 0.9300 . ?
C14 C15 1.384(3) . ?
C14 C19 1.373(3) . ?
C15 H15 0.9300 . ?
C15 C16 1.381(3) . ?
C16 H16 0.9300 . ?
C16 C17 1.386(4) . ?
C17 C18 1.376(4) . ?
C17 C20 1.511(3) . ?
C18 C19 1.376(3) . ?
C19 H19 0.9300 . ?
C20 H20 0.9800 . ?
C20 C21 1.555(3) . ?
C21 C22 1.658(4) . ?
C21 B1 1.688(4) . ?
C21 B6 1.713(4) . ?
C21 B8 1.686(4) . ?
C21 B10 1.686(4) . ?
C22 H22 1.1000 . ?
C22 B1 1.708(5) . ?
C22 B4 1.726(5) . ?
C22 B5 1.710(5) . ?
C22 B6 1.682(5) . ?
C23 C24 1.391(4) . ?
C23 C28 1.387(3) . ?
C24 H24 0.9300 . ?
C24 C25 1.381(4) . ?
C25 H25 0.9300 . ?
C25 C26 1.372(5) . ?
C26 H26 0.9300 . ?
C26 C27 1.361(5) . ?
C27 H27 0.9300 . ?
C27 C28 1.390(4) . ?
C28 H28 0.9300 . ?
B1 H1B 1.1000 . ?
B1 B2 1.752(5) . ?
B1 B4 1.757(5) . ?
B1 B10 1.721(5) . ?
B2 H2A 1.1000 . ?
B2 B3 1.745(6) . ?
B2 B4 1.762(6) . ?
B2 B9 1.770(7) . ?
B2 B10 1.752(5) . ?
B3 H3A 1.1000 . ?
B3 B4 1.749(6) . ?
B3 B5 1.765(5) . ?
B3 B7 1.771(6) . ?
B3 B9 1.745(6) . ?
B4 H4A 1.1000 . ?
B4 B5 1.755(5) . ?
B5 H5A 1.1000 . ?
B5 B6 1.742(5) . ?
B5 B7 1.719(7) . ?
B6 H6 1.1000 . ?
B6 B7 1.723(5) . ?
B6 B8 1.721(6) . ?
B7 H7 1.1000 . ?
B7 B8 1.766(6) . ?
B7 B9 1.766(8) . ?
B8 H8 1.1000 . ?
B8 B9 1.760(6) . ?
B8 B10 1.778(6) . ?
B9 H9A 1.1000 . ?
B9 B10 1.775(6) . ?
B10 H10A 1.1000 . ?
